data_4065207
loop_
_publ_author_name
'Berenguer, Jes\'us R.'
'D\'iez, \'Alvaro'
'Lalinde, Elena'
'Moreno, M. Teresa'
'Ruiz, Santiago'
'S\'anchez, Sergio'

_publ_section_title
;
 Luminescent Cycloplatinated Complexes Containing Poly(pyrazolyl)-borate
 and -methane Ligands
;
_journal_issue 21
_journal_name_full Organometallics
_journal_page_first 5776
_journal_paper_doi 10.1021/om200624v
_journal_volume 30
_journal_year 2011
_chemical_formula_sum 'C21 H18 B N5 Pt'
_chemical_formula_weight 546.3
_chemical_name_common sr48
_chemical_name_systematic
;
 ?
;
_space_group_IT_number 14
_symmetry_cell_setting monoclinic
_symmetry_space_group_name_Hall '-P 2yn'
_symmetry_space_group_name_H-M 'P 1 21/n 1'
_atom_sites_solution_hydrogens geom
_atom_sites_solution_primary direct
_atom_sites_solution_secondary difmap
_audit_conform_dict_location ftp://ftp.iucr.org/pub/cif_core.dic
_audit_conform_dict_name cif_core.dic
_audit_conform_dict_version 2.4
_audit_creation_date 2011-03-24T18:04:07-00:00
_audit_creation_method 'WinGX routine CIF_UPDATE'
_cell_angle_alpha 90
_cell_angle_beta 111.021(2)
_cell_angle_gamma 90
_cell_formula_units_Z 4
_cell_length_a 7.9171(2)
_cell_length_b 24.0327(7)
_cell_length_c 10.6607(2)
_cell_measurement_reflns_used 2709
_cell_measurement_temperature 120.0(10)
_cell_volume 1893.41(9)
_computing_cell_refinement 'HKL Scalepack (Otwinowski & Minor 1997)'
_computing_data_collection 'Collect (Bruker AXS BV, 1997-2004)'
_computing_data_reduction 'HKL Denzo and Scalepack (Otwinowski & Minor 1997)'
_computing_structure_refinement 'SHELXL-97 (Sheldrick, 2008)'
_diffrn_ambient_temperature 120.0(10)
_diffrn_detector_area_resol_mean 9
_diffrn_measured_fraction_theta_full 0.991
_diffrn_measured_fraction_theta_max 0.991
_diffrn_measurement_device '95mm CCD camera on \k-goniostat'
_diffrn_measurement_device_type KappaCCD
_diffrn_measurement_method CCD
_diffrn_orient_matrix_type 'by Bruker AXS Collect from scalepack cell'
_diffrn_orient_matrix_UB_11 0.1229825
_diffrn_orient_matrix_UB_12 -0.0001571
_diffrn_orient_matrix_UB_13 0.071884
_diffrn_orient_matrix_UB_21 0.0471395
_diffrn_orient_matrix_UB_22 0.0231653
_diffrn_orient_matrix_UB_23 -0.0581806
_diffrn_orient_matrix_UB_31 -0.0310337
_diffrn_orient_matrix_UB_32 0.0345649
_diffrn_orient_matrix_UB_33 0.0393191
_diffrn_radiation_monochromator graphite
_diffrn_radiation_type MoK\a
_diffrn_radiation_wavelength 0.71073
_diffrn_reflns_av_unetI/netI 0.0298
_diffrn_reflns_limit_h_max 8
_diffrn_reflns_limit_h_min -9
_diffrn_reflns_limit_k_max 28
_diffrn_reflns_limit_k_min 0
_diffrn_reflns_limit_l_max 12
_diffrn_reflns_limit_l_min 0
_diffrn_reflns_number 3439
_diffrn_reflns_theta_full 25.35
_diffrn_reflns_theta_max 25.35
_diffrn_reflns_theta_min 4.33
_exptl_absorpt_coefficient_mu 7.415
_exptl_absorpt_correction_T_max 0.2604
_exptl_absorpt_correction_T_min 0.074
_exptl_absorpt_correction_type refdelf
_exptl_absorpt_process_details
;
        Parkin S,Moezzi B & Hope H, (1995) J. Appl. Cryst. 28, 53-56
        Cubic fit to sin(theta)/lambda - 24 parameters
;
_exptl_crystal_colour orange
_exptl_crystal_density_diffrn 1.916
_exptl_crystal_density_method 'not measured'
_exptl_crystal_description block
_exptl_crystal_F_000 1048
_exptl_crystal_size_max 0.375
_exptl_crystal_size_mid 0.375
_exptl_crystal_size_min 0.225
_refine_diff_density_max 1.54
_refine_diff_density_min -2.078
_refine_diff_density_rms 0.271
_refine_ls_extinction_method none
_refine_ls_goodness_of_fit_ref 1.108
_refine_ls_hydrogen_treatment constr
_refine_ls_matrix_type full
_refine_ls_number_parameters 253
_refine_ls_number_reflns 3439
_refine_ls_number_restraints 0
_refine_ls_restrained_S_all 1.108
_refine_ls_R_factor_all 0.0408
_refine_ls_R_factor_gt 0.0377
_refine_ls_shift/su_max 0.002
_refine_ls_shift/su_mean 0
_refine_ls_structure_factor_coef Fsqd
_refine_ls_weighting_details 'calc w=1/[\s^2^(Fo^2^)+(0.0815P)^2^+2.0915P] where P=(Fo^2^+2Fc^2^)/3'
_refine_ls_weighting_scheme calc
_refine_ls_wR_factor_gt 0.1074
_refine_ls_wR_factor_ref 0.1108
_reflns_number_gt 3190
_reflns_number_total 3439
_reflns_threshold_expression >2\s(I)
_cod_data_source_file om200624v_si_001.cif
_cod_data_source_block 3
_cod_original_cell_volume 1893.41(8)
_cod_original_sg_symbol_H-M 'P 21/n'
_cod_database_code 4065207

loop_
_symmetry_equiv_pos_as_xyz
'x, y, z'
'-x+1/2, y+1/2, -z+1/2'
'-x, -y, -z'
'x-1/2, -y-1/2, z-1/2'

loop_
_atom_site_label
_atom_site_type_symbol
_atom_site_fract_x
_atom_site_fract_y
_atom_site_fract_z
_atom_site_U_iso_or_equiv
_atom_site_adp_type
_atom_site_occupancy
_atom_site_symmetry_multiplicity
_atom_site_calc_flag
_atom_site_refinement_flags
C1 C 0.7628(8) 0.1705(2) 0.3865(5) 0.0162(11) Uani 1 1 d .
C2 C 0.6026(8) 0.2004(2) 0.3483(6) 0.0197(12) Uani 1 1 d .
H2 H 0.5304 0.2019 0.2577 0.024 Uiso 1 1 calc R
C3 C 0.5467(9) 0.2280(3) 0.4398(7) 0.0293(15) Uani 1 1 d .
H3 H 0.4373 0.2471 0.4104 0.035 Uiso 1 1 calc R
C4 C 0.6527(9) 0.2274(3) 0.5757(6) 0.0282(14) Uani 1 1 d .
H4 H 0.6176 0.2473 0.6371 0.034 Uiso 1 1 calc R
C5 C 0.8119(9) 0.1965(2) 0.6185(6) 0.0232(13) Uani 1 1 d .
H5 H 0.8815 0.1946 0.7096 0.028 Uiso 1 1 calc R
C6 C 0.8675(7) 0.1686(2) 0.5257(6) 0.0173(11) Uani 1 1 d .
C7 C 1.0208(9) 0.1306(2) 0.5629(7) 0.0157(14) Uani 1 1 d .
C8 C 1.1393(9) 0.1206(3) 0.6959(7) 0.0253(13) Uani 1 1 d .
H8 H 1.1344 0.143 0.7657 0.03 Uiso 1 1 calc R
C9 C 1.2610(7) 0.0778(3) 0.7219(6) 0.0231(13) Uani 1 1 d .
H9 H 1.3426 0.0724 0.8089 0.028 Uiso 1 1 calc R
C10 C 1.2642(7) 0.0423(2) 0.6197(6) 0.0188(12) Uani 1 1 d .
C11 C 1.3713(7) -0.0061(2) 0.6429(6) 0.0239(13) Uani 1 1 d .
H11 H 1.4516 -0.0137 0.7292 0.029 Uiso 1 1 calc R
C12 C 1.3595(8) -0.0418(3) 0.5418(6) 0.0236(13) Uani 1 1 d .
H12 H 1.4304 -0.0738 0.5592 0.028 Uiso 1 1 calc R
C13 C 1.2398(7) -0.0304(2) 0.4105(6) 0.0196(12) Uani 1 1 d .
H13 H 1.2332 -0.0551 0.3417 0.023 Uiso 1 1 calc R
C14 C 1.1332(7) 0.0160(2) 0.3818(6) 0.0166(11) Uani 1 1 d .
H14 H 1.0525 0.0222 0.2948 0.02 Uiso 1 1 calc R
C15 C 1.1460(7) 0.0545(2) 0.4850(5) 0.0152(11) Uani 1 1 d .
C16 C 1.2237(8) 0.1101(2) 0.1930(6) 0.0196(12) Uani 1 1 d .
H16 H 1.3073 0.1262 0.2694 0.023 Uiso 1 1 calc R
C17 C 1.2655(8) 0.0882(3) 0.0878(6) 0.0256(14) Uani 1 1 d .
H17 H 1.378 0.0862 0.079 0.031 Uiso 1 1 calc R
C18 C 1.1005(8) 0.0700(2) -0.0012(6) 0.0214(12) Uani 1 1 d .
H18 H 1.0823 0.0531 -0.0836 0.026 Uiso 1 1 calc R
C19 C 0.6749(8) 0.2196(2) 0.0654(6) 0.0174(12) Uani 1 1 d .
H19 H 0.6873 0.2489 0.1251 0.021 Uiso 1 1 calc R
C20 C 0.5929(8) 0.2230(3) -0.0720(6) 0.0221(13) Uani 1 1 d .
H20 H 0.5381 0.254 -0.1221 0.027 Uiso 1 1 calc R
C21 C 0.6087(7) 0.1706(2) -0.1203(6) 0.0187(12) Uani 1 1 d .
H21 H 0.5669 0.16 -0.2102 0.022 Uiso 1 1 calc R
B1 B 0.7605(8) 0.0761(3) -0.0151(7) 0.0175(13) Uani 1 1 d .
H1A H 0.7135 0.0523 0.0382 0.021 Uiso 1 1 calc R
H1B H 0.7222 0.0616 -0.1059 0.021 Uiso 1 1 calc R
N1 N 1.0351(6) 0.10105(18) 0.4602(4) 0.0135(9) Uani 1 1 d .
N2 N 1.0482(6) 0.10497(19) 0.1703(5) 0.0155(10) Uani 1 1 d .
N3 N 0.9713(6) 0.08007(18) 0.0484(4) 0.0153(9) Uani 1 1 d .
N4 N 0.7347(6) 0.16728(18) 0.1002(4) 0.0128(9) Uani 1 1 d .
N5 N 0.6950(7) 0.13754(17) -0.0147(6) 0.0142(11) Uani 1 1 d .
Pt1 Pt 0.88798(2) 0.133595(7) 0.276707(19) 0.01122(13) Uani 1 1 d .

loop_
_atom_site_aniso_label
_atom_site_aniso_U_11
_atom_site_aniso_U_22
_atom_site_aniso_U_33
_atom_site_aniso_U_23
_atom_site_aniso_U_13
_atom_site_aniso_U_12
C1 0.025(3) 0.012(3) 0.015(3) 0.000(2) 0.011(2) -0.008(2)
C2 0.023(3) 0.017(3) 0.023(3) 0.002(2) 0.013(2) 0.000(2)
C3 0.032(4) 0.026(3) 0.035(4) 0.010(3) 0.019(3) 0.009(3)
C4 0.042(4) 0.025(3) 0.027(4) -0.001(3) 0.022(3) 0.004(3)
C5 0.034(3) 0.022(3) 0.015(3) 0.003(2) 0.011(3) -0.007(3)
C6 0.020(3) 0.015(3) 0.021(3) -0.003(2) 0.012(2) -0.010(2)
C7 0.018(3) 0.013(3) 0.012(3) 0.0006(19) 0.001(3) -0.009(2)
C8 0.025(3) 0.031(3) 0.018(3) -0.002(3) 0.005(3) -0.010(3)
C9 0.012(3) 0.037(3) 0.015(3) 0.009(3) -0.001(2) -0.008(2)
C10 0.009(3) 0.028(3) 0.020(3) 0.008(2) 0.005(2) -0.008(2)
C11 0.010(3) 0.027(3) 0.031(3) 0.015(3) 0.002(2) -0.004(2)
C12 0.017(3) 0.024(3) 0.034(4) 0.010(3) 0.014(3) 0.001(2)
C13 0.018(3) 0.019(3) 0.026(3) 0.008(2) 0.013(2) -0.001(2)
C14 0.015(3) 0.022(3) 0.016(3) 0.006(2) 0.010(2) -0.002(2)
C15 0.010(3) 0.026(3) 0.008(3) 0.007(2) 0.001(2) -0.004(2)
C16 0.019(3) 0.019(3) 0.019(3) 0.007(2) 0.005(2) 0.001(2)
C17 0.025(3) 0.032(3) 0.029(3) 0.010(3) 0.021(3) 0.010(3)
C18 0.022(3) 0.024(3) 0.021(3) 0.003(2) 0.012(2) 0.007(3)
C19 0.020(3) 0.016(3) 0.019(3) 0.000(2) 0.011(2) 0.005(2)
C20 0.024(3) 0.022(3) 0.024(3) 0.008(2) 0.012(3) 0.010(2)
C21 0.016(3) 0.025(3) 0.015(3) 0.003(2) 0.005(2) 0.001(2)
B1 0.014(3) 0.016(3) 0.020(3) -0.003(2) 0.004(2) -0.003(2)
N1 0.013(2) 0.015(2) 0.011(2) 0.0011(18) 0.0033(18) -0.0047(18)
N2 0.014(2) 0.017(2) 0.016(2) 0.0030(18) 0.006(2) 0.0024(18)
N3 0.019(2) 0.014(2) 0.011(2) -0.0001(18) 0.0036(18) 0.0026(18)
N4 0.015(2) 0.016(2) 0.009(2) -0.0005(18) 0.0074(17) 0.0011(18)
N5 0.014(3) 0.017(3) 0.012(3) -0.0025(17) 0.006(2) -0.0013(17)
Pt1 0.01136(18) 0.01148(18) 0.01072(19) 0.00018(6) 0.00384(12) -0.00106(6)

loop_
_atom_type_symbol
_atom_type_description
_atom_type_scat_dispersion_real
_atom_type_scat_dispersion_imag
_atom_type_scat_source
C C 0.0033 0.0016 'International Tables Vol C Tables 4.2.6.8 and 6.1.1.4'
H H 0 0 'International Tables Vol C Tables 4.2.6.8 and 6.1.1.4'
B B 0.0013 0.0007 'International Tables Vol C Tables 4.2.6.8 and 6.1.1.4'
N N 0.0061 0.0033 'International Tables Vol C Tables 4.2.6.8 and 6.1.1.4'
Pt Pt -1.7033 8.3905 'International Tables Vol C Tables 4.2.6.8 and 6.1.1.4'

loop_
_geom_angle_atom_site_label_1
_geom_angle_atom_site_label_2
_geom_angle_atom_site_label_3
_geom_angle
C2 C1 C6 117.0(5)
C2 C1 Pt1 130.8(4)
C6 C1 Pt1 112.0(4)
C3 C2 C1 122.3(6)
C3 C2 H2 118.9
C1 C2 H2 118.9
C2 C3 C4 120.4(6)
C2 C3 H3 119.8
C4 C3 H3 119.8
C3 C4 C5 119.0(6)
C3 C4 H4 120.5
C5 C4 H4 120.5
C6 C5 C4 120.3(6)
C6 C5 H5 119.8
C4 C5 H5 119.8
C5 C6 C1 121.0(5)
C5 C6 C7 123.7(5)
C1 C6 C7 114.9(5)
N1 C7 C8 120.6(6)
N1 C7 C6 114.6(5)
C8 C7 C6 124.6(6)
C9 C8 C7 119.8(6)
C9 C8 H8 120.1
C7 C8 H8 120.1
C8 C9 C10 120.8(5)
C8 C9 H9 119.6
C10 C9 H9 119.6
C9 C10 C11 123.3(5)
C9 C10 C15 117.9(5)
C11 C10 C15 118.8(5)
C12 C11 C10 121.2(5)
C12 C11 H11 119.4
C10 C11 H11 119.4
C11 C12 C13 119.9(6)
C11 C12 H12 120.1
C13 C12 H12 120.1
C14 C13 C12 121.6(6)
C14 C13 H13 119.2
C12 C13 H13 119.2
C13 C14 C15 119.6(5)
C13 C14 H14 120.2
C15 C14 H14 120.2
N1 C15 C14 121.0(5)
N1 C15 C10 119.8(5)
C14 C15 C10 118.9(5)
N2 C16 C17 110.9(5)
N2 C16 H16 124.6
C17 C16 H16 124.6
C16 C17 C18 103.6(5)
C16 C17 H17 128.2
C18 C17 H17 128.2
N3 C18 C17 110.0(5)
N3 C18 H18 125
C17 C18 H18 125
N4 C19 C20 109.4(5)
N4 C19 H19 125.3
C20 C19 H19 125.3
C19 C20 C21 105.8(5)
C19 C20 H20 127.1
C21 C20 H20 127.1
N5 C21 C20 108.1(5)
N5 C21 H21 125.9
C20 C21 H21 125.9
N3 B1 N5 104.2(4)
N3 B1 H1A 110.9
N5 B1 H1A 110.9
N3 B1 H1B 110.9
N5 B1 H1B 110.9
H1A B1 H1B 108.9
C7 N1 C15 120.2(5)
C7 N1 Pt1 113.2(4)
C15 N1 Pt1 126.6(3)
C16 N2 N3 107.2(4)
C16 N2 Pt1 131.9(4)
N3 N2 Pt1 120.7(3)
C18 N3 N2 108.4(5)
C18 N3 B1 132.1(5)
N2 N3 B1 118.9(4)
C19 N4 N5 107.4(4)
C19 N4 Pt1 131.9(4)
N5 N4 Pt1 120.0(3)
C21 N5 N4 109.2(4)
C21 N5 B1 128.5(5)
N4 N5 B1 122.1(5)
C1 Pt1 N4 96.3(2)
C1 Pt1 N1 80.8(2)
N4 Pt1 N1 177.12(17)
C1 Pt1 N2 171.14(19)
N4 Pt1 N2 84.55(17)
N1 Pt1 N2 98.33(17)

loop_
_geom_bond_atom_site_label_1
_geom_bond_atom_site_label_2
_geom_bond_distance
C1 C2 1.385(8)
C1 C6 1.418(8)
C1 Pt1 1.993(6)
C2 C3 1.377(9)
C2 H2 0.93
C3 C4 1.389(9)
C3 H3 0.93
C4 C5 1.391(9)
C4 H4 0.93
C5 C6 1.390(8)
C5 H5 0.93
C6 C7 1.457(8)
C7 N1 1.343(8)
C7 C8 1.413(9)
C8 C9 1.367(10)
C8 H8 0.93
C9 C10 1.392(9)
C9 H9 0.93
C10 C11 1.407(8)
C10 C15 1.435(7)
C11 C12 1.353(9)
C11 H11 0.93
C12 C13 1.408(9)
C12 H12 0.93
C13 C14 1.366(8)
C13 H13 0.93
C14 C15 1.414(8)
C14 H14 0.93
C15 N1 1.387(7)
C16 N2 1.328(7)
C16 C17 1.383(9)
C16 H16 0.93
C17 C18 1.382(9)
C17 H17 0.93
C18 N3 1.331(7)
C18 H18 0.93
C19 N4 1.349(7)
C19 C20 1.376(8)
C19 H19 0.93
C20 C21 1.383(9)
C20 H20 0.93
C21 N5 1.347(8)
C21 H21 0.93
B1 N3 1.563(7)
B1 N5 1.565(7)
B1 H1A 0.97
B1 H1B 0.97
N1 Pt1 2.040(4)
N2 N3 1.360(6)
N2 Pt1 2.098(5)
N4 N5 1.354(7)
N4 Pt1 2.008(4)
